data_2222484
loop_
_publ_author_name
'Fun, Hoong-Kun'
'Yeap, Chin Sing'
'Padaki, Mahesh'
'Malladi, Shridhar'
'Isloor, Arun M.'

_publ_section_title
;
 (<i>E</i>)-1-(4-Fluorophenyl)ethan-1-one semicarbazone
;
_journal_coeditor_code TK2477
_journal_issue 7
_journal_name_full 'Acta Crystallographica Section E'
_journal_page_first o1619
_journal_page_last o1620
_journal_paper_doi 10.1107/S1600536809022521
_journal_volume 65
_journal_year 2009
_chemical_formula_iupac 'C9 H10 F N3 O'
_chemical_formula_moiety 'C9 H10 F N3 O'
_chemical_formula_sum 'C9 H10 F N3 O'
_chemical_formula_weight 195.20
_chemical_name_systematic
;
(<i>E</i>)-1-(4-Fluorophenyl)ethan-1-one semicarbazone
;
_space_group_IT_number 14
_symmetry_cell_setting monoclinic
_symmetry_space_group_name_Hall '-P 2ybc'
_symmetry_space_group_name_H-M 'P 1 21/c 1'
_atom_sites_solution_hydrogens geom
_atom_sites_solution_primary direct
_atom_sites_solution_secondary difmap
_audit_creation_method SHELXL-97
_cell_angle_alpha 90
_cell_angle_beta 95.8870(10)
_cell_angle_gamma 90
_cell_formula_units_Z 4
_cell_length_a 18.8207(3)
_cell_length_b 6.63870(10)
_cell_length_c 7.30740(10)
_cell_measurement_reflns_used 5018
_cell_measurement_temperature 100
_cell_measurement_theta_max 38.8
_cell_measurement_theta_min 4.2
_cell_volume 908.21(2)
_computing_cell_refinement 'SAINT (Bruker, 2005)'
_computing_data_collection 'APEX2 (Bruker, 2005)'
_computing_data_reduction 'SAINT (Bruker, 2005)'
_computing_molecular_graphics 'SHELXTL (Sheldrick, 2008)'
_computing_publication_material
;
SHELXTL (Sheldrick, 2008) and PLATON (Spek, 2009)
;
_computing_structure_refinement 'SHELXTL (Sheldrick, 2008)'
_computing_structure_solution 'SHELXTL (Sheldrick, 2008)'
_diffrn_ambient_temperature 100
_diffrn_measured_fraction_theta_full 1.000
_diffrn_measured_fraction_theta_max 1.000
_diffrn_measurement_device_type
;
Bruker SMART APEXII CCD area-detector
;
_diffrn_measurement_method '\f and \w'
_diffrn_radiation_monochromator graphite
_diffrn_radiation_source 'fine-focus sealed tube'
_diffrn_radiation_type MoK\a
_diffrn_radiation_wavelength 0.71073
_diffrn_reflns_av_R_equivalents 0.033
_diffrn_reflns_av_sigmaI/netI 0.032
_diffrn_reflns_limit_h_max 30
_diffrn_reflns_limit_h_min -29
_diffrn_reflns_limit_k_max 10
_diffrn_reflns_limit_k_min -10
_diffrn_reflns_limit_l_max 11
_diffrn_reflns_limit_l_min -7
_diffrn_reflns_number 17523
_diffrn_reflns_theta_full 35.0
_diffrn_reflns_theta_max 35.0
_diffrn_reflns_theta_min 1.1
_diffrn_standards_number 0
_exptl_absorpt_coefficient_mu 0.111
_exptl_absorpt_correction_T_max 0.991
_exptl_absorpt_correction_T_min 0.876
_exptl_absorpt_correction_type multi-scan
_exptl_absorpt_process_details '(<i>SADABS</i>; Bruker, 2005)'
_exptl_crystal_colour colourless
_exptl_crystal_density_diffrn 1.428
_exptl_crystal_density_method 'not measured'
_exptl_crystal_description needle
_exptl_crystal_F_000 408
_exptl_crystal_size_max 0.30
_exptl_crystal_size_mid 0.10
_exptl_crystal_size_min 0.08
_refine_diff_density_max 0.51
_refine_diff_density_min -0.30
_refine_ls_extinction_method none
_refine_ls_goodness_of_fit_ref 1.07
_refine_ls_hydrogen_treatment mixed
_refine_ls_matrix_type full
_refine_ls_number_parameters 167
_refine_ls_number_reflns 3998
_refine_ls_number_restraints 0
_refine_ls_restrained_S_all 1.07
_refine_ls_R_factor_all 0.074
_refine_ls_R_factor_gt 0.049
_refine_ls_shift/su_max_lt 0.001
_refine_ls_shift/su_mean 0.000
_refine_ls_structure_factor_coef Fsqd
_refine_ls_weighting_details 'calc w=1/[\s^2^(Fo^2^)+(0.078P)^2^+0.1557P] where P=(Fo^2^+2Fc^2^)/3'
_refine_ls_weighting_scheme calc
_refine_ls_wR_factor_gt 0.128
_refine_ls_wR_factor_ref 0.151
_reflns_number_gt 2766
_reflns_number_total 3998
_reflns_threshold_expression I>2\s(I)
_cod_data_source_file tk2477.cif
_cod_data_source_block I
_cod_depositor_comments
;
The following automatic conversions were performed:
'_symmetry_cell_setting' value 'Monoclinic' changed to 'monoclinic'
according to '/home/saulius/struct/CIF-dictionaries/cif_core.dic'
dictionary named 'cif_core.dic' version 2.4.1 from 2010-06-29.

Automatic conversion script
Id: cif_fix_enum 1527 2010-12-29 10:47:43Z saulius 

The following automatic conversions were performed:

'_symmetry_cell_setting' value 'Monoclinic' changed to 'monoclinic'
according to /home/saulius/struct/CIF-dictionaries/cif_core.dic
dictionary named 'cif_core.dic' version 2.4.1 from 2010-06-29.

Automatic conversion script
Id: cif_fix_values 1715 2011-07-08 13:25:40Z adriana 
;
_cod_original_sg_symbol_H-M 'P 21/c'
_cod_database_code 2222484
_cod_database_fobs_code 2222484

loop_
_symmetry_equiv_pos_as_xyz
'x, y, z'
'-x, y+1/2, -z+1/2'
'-x, -y, -z'
'x, -y-1/2, z-1/2'

loop_
_atom_site_type_symbol
_atom_site_label
_atom_site_fract_x
_atom_site_fract_y
_atom_site_fract_z
_atom_site_U_iso_or_equiv
_atom_site_adp_type
_atom_site_calc_flag
_atom_site_refinement_flags
_atom_site_occupancy
_atom_site_disorder_assembly
_atom_site_disorder_group
F F1 0.50077(4) 0.48694(11) 0.79001(10) 0.02274(17) Uani d . 1 . .
O O1 -0.01336(4) 0.50372(12) 0.73484(10) 0.01547(16) Uani d . 1 . .
N N1 0.16753(5) 0.50702(12) 0.66798(11) 0.01257(16) Uani d . 1 . .
N N2 0.09495(5) 0.50670(13) 0.62389(11) 0.01339(17) Uani d . 1 . .
N N3 0.08724(5) 0.50728(15) 0.93755(12) 0.01734(19) Uani d . 1 . .
C C1 0.31185(5) 0.59520(16) 0.76477(14) 0.01595(19) Uani d . 1 . .
C C2 0.38374(6) 0.59368(17) 0.82935(14) 0.0178(2) Uani d . 1 . .
C C3 0.43028(5) 0.49203(16) 0.72738(15) 0.01591(19) Uani d . 1 . .
C C4 0.40812(6) 0.39453(17) 0.56461(14) 0.0177(2) Uani d . 1 . .
C C5 0.33579(5) 0.39948(17) 0.50051(13) 0.01569(19) Uani d . 1 . .
C C6 0.28652(5) 0.49812(14) 0.60026(13) 0.01153(17) Uani d . 1 . .
C C7 0.20888(5) 0.49673(14) 0.53803(13) 0.01158(17) Uani d . 1 . .
C C8 0.05269(5) 0.50588(15) 0.76711(13) 0.01249(18) Uani d . 1 . .
C C9 0.18228(6) 0.48336(16) 0.33718(13) 0.01471(19) Uani d . 1 . .
H H1A 0.2783(8) 0.667(2) 0.8362(19) 0.023(4) Uiso d . 1 . .
H H2A 0.4017(8) 0.666(3) 0.943(2) 0.031(4) Uiso d . 1 . .
H H4A 0.4422(7) 0.324(2) 0.4966(19) 0.021(3) Uiso d . 1 . .
H H5A 0.3214(7) 0.328(2) 0.3860(19) 0.017(3) Uiso d . 1 . .
H H9A 0.1565(9) 0.602(3) 0.303(2) 0.035(4) Uiso d . 1 . .
H H9B 0.1536(9) 0.364(3) 0.317(2) 0.037(5) Uiso d . 1 . .
H H9C 0.2216(10) 0.480(2) 0.254(2) 0.031(5) Uiso d . 1 . .
H H1N2 0.0681(10) 0.502(2) 0.505(3) 0.029(4) Uiso d . 1 . .
H H1N3 0.1329(10) 0.506(2) 0.947(2) 0.025(4) Uiso d . 1 . .
H H2N3 0.0643(10) 0.505(2) 1.027(3) 0.030(5) Uiso d . 1 . .

loop_
_atom_site_aniso_label
_atom_site_aniso_U_11
_atom_site_aniso_U_22
_atom_site_aniso_U_33
_atom_site_aniso_U_12
_atom_site_aniso_U_13
_atom_site_aniso_U_23
F1 0.0096(3) 0.0346(4) 0.0230(3) 0.0012(2) -0.0031(2) -0.0014(3)
O1 0.0103(3) 0.0256(4) 0.0103(3) -0.0002(3) 0.0004(2) -0.0005(3)
N1 0.0098(3) 0.0167(4) 0.0110(3) 0.0002(3) 0.0002(3) 0.0005(3)
N2 0.0101(3) 0.0220(4) 0.0080(3) -0.0003(3) 0.0004(3) 0.0000(3)
N3 0.0120(4) 0.0317(5) 0.0082(3) -0.0002(3) 0.0003(3) -0.0006(3)
C1 0.0137(4) 0.0188(5) 0.0150(4) 0.0013(4) -0.0002(3) -0.0034(3)
C2 0.0152(4) 0.0214(5) 0.0161(4) 0.0001(4) -0.0022(3) -0.0036(4)
C3 0.0097(4) 0.0205(5) 0.0169(4) 0.0002(3) -0.0017(3) 0.0026(3)
C4 0.0131(4) 0.0230(5) 0.0173(4) 0.0029(4) 0.0021(3) -0.0016(4)
C5 0.0134(4) 0.0202(5) 0.0133(4) 0.0012(3) 0.0006(3) -0.0024(3)
C6 0.0107(4) 0.0134(4) 0.0103(4) 0.0005(3) 0.0002(3) 0.0007(3)
C7 0.0116(4) 0.0128(4) 0.0102(4) 0.0005(3) 0.0003(3) -0.0006(3)
C8 0.0114(4) 0.0167(4) 0.0094(4) 0.0000(3) 0.0009(3) -0.0005(3)
C9 0.0122(4) 0.0211(5) 0.0105(4) -0.0010(4) -0.0003(3) -0.0006(3)

loop_
_atom_type_symbol
_atom_type_description
_atom_type_scat_dispersion_real
_atom_type_scat_dispersion_imag
_atom_type_scat_source
C C 0.0033 0.0016 'International Tables Vol C Tables 4.2.6.8 and 6.1.1.4'
H H 0.0000 0.0000 'International Tables Vol C Tables 4.2.6.8 and 6.1.1.4'
N N 0.0061 0.0033 'International Tables Vol C Tables 4.2.6.8 and 6.1.1.4'
O O 0.0106 0.0060 'International Tables Vol C Tables 4.2.6.8 and 6.1.1.4'
F F 0.0171 0.0103 'International Tables Vol C Tables 4.2.6.8 and 6.1.1.4'

loop_
_geom_angle_atom_site_label_1
_geom_angle_atom_site_label_2
_geom_angle_atom_site_label_3
_geom_angle_site_symmetry_1
_geom_angle_site_symmetry_3
_geom_angle
_geom_angle_publ_flag
C7 N1 N2 . . 119.27(8) ?
N1 N2 C8 . . 117.41(8) ?
N1 N2 H1N2 . . 129.3(10) ?
C8 N2 H1N2 . . 113.3(10) ?
C8 N3 H1N3 . . 117.6(12) ?
C8 N3 H2N3 . . 119.6(13) ?
H1N3 N3 H2N3 . . 122.7(18) ?
C2 C1 C6 . . 121.47(9) ?
C2 C1 H1A . . 118.7(8) ?
C6 C1 H1A . . 119.8(8) ?
C3 C2 C1 . . 118.04(9) ?
C3 C2 H2A . . 120.6(9) ?
C1 C2 H2A . . 121.4(9) ?
F1 C3 C4 . . 118.48(9) ?
F1 C3 C2 . . 118.77(9) ?
C4 C3 C2 . . 122.75(10) ?
C3 C4 C5 . . 118.48(10) ?
C3 C4 H4A . . 120.7(8) ?
C5 C4 H4A . . 120.8(8) ?
C4 C5 C6 . . 120.83(9) ?
C4 C5 H5A . . 116.8(8) ?
C6 C5 H5A . . 122.3(8) ?
C5 C6 C1 . . 118.42(9) ?
C5 C6 C7 . . 121.42(8) ?
C1 C6 C7 . . 120.14(8) ?
N1 C7 C6 . . 115.04(8) ?
N1 C7 C9 . . 123.77(9) ?
C6 C7 C9 . . 121.19(8) ?
O1 C8 N3 . . 123.76(9) ?
O1 C8 N2 . . 120.04(9) ?
N3 C8 N2 . . 116.20(9) ?
C7 C9 H9A . . 108.5(11) ?
C7 C9 H9B . . 108.7(10) ?
H9A C9 H9B . . 112.6(16) ?
C7 C9 H9C . . 113.6(11) ?
H9A C9 H9C . . 104.5(14) ?
H9B C9 H9C . . 109.0(14) ?

loop_
_geom_bond_atom_site_label_1
_geom_bond_atom_site_label_2
_geom_bond_site_symmetry_2
_geom_bond_distance
_geom_bond_publ_flag
F1 C3 . 1.3587(12) ?
O1 C8 . 1.2413(12) ?
N1 C7 . 1.2900(13) ?
N1 N2 . 1.3709(12) ?
N2 C8 . 1.3779(13) ?
N2 H1N2 . 0.957(19) ?
N3 C8 . 1.3446(13) ?
N3 H1N3 . 0.856(18) ?
N3 H2N3 . 0.820(19) ?
C1 C2 . 1.3866(14) ?
C1 C6 . 1.4037(14) ?
C1 H1A . 0.983(14) ?
C2 C3 . 1.3826(15) ?
C2 H2A . 0.989(17) ?
C3 C4 . 1.3805(15) ?
C4 C5 . 1.3939(14) ?
C4 H4A . 0.971(14) ?
C5 C6 . 1.3995(14) ?
C5 H5A . 0.976(14) ?
C6 C7 . 1.4851(13) ?
C7 C9 . 1.5040(13) ?
C9 H9A . 0.945(19) ?
C9 H9B . 0.964(18) ?
C9 H9C . 1.005(18) ?

loop_
_geom_hbond_atom_site_label_D
_geom_hbond_atom_site_label_H
_geom_hbond_atom_site_label_A
_geom_hbond_site_symmetry_A
_geom_hbond_distance_DH
_geom_hbond_distance_HA
_geom_hbond_distance_DA
_geom_hbond_angle_DHA
_geom_hbond_publ_flag
N2 H1N2 O1 3_566 0.96(2) 1.94(2) 2.8998(11) 179.2(18) yes
N3 H2N3 O1 3_567 0.82(2) 2.07(2) 2.8901(12) 176(2) yes
C2 H2A Cg1 4_565 0.989(17) 2.927(18) 3.7250(12) 138.5(12) yes
C5 H5A Cg1 4_554 0.976(14) 2.825(13) 3.6505(11) 142.8(10) yes

loop_
_geom_torsion_atom_site_label_1
_geom_torsion_atom_site_label_2
_geom_torsion_atom_site_label_3
_geom_torsion_atom_site_label_4
_geom_torsion_site_symmetry_1
_geom_torsion_site_symmetry_2
_geom_torsion_site_symmetry_3
_geom_torsion_site_symmetry_4
_geom_torsion
_geom_torsion_publ_flag
C7 N1 N2 C8 . . . . 176.26(9) ?
C6 C1 C2 C3 . . . . -0.43(16) ?
C1 C2 C3 F1 . . . . -179.17(10) ?
C1 C2 C3 C4 . . . . 0.56(17) ?
F1 C3 C4 C5 . . . . 179.90(9) ?
C2 C3 C4 C5 . . . . 0.17(17) ?
C3 C4 C5 C6 . . . . -1.05(16) ?
C4 C5 C6 C1 . . . . 1.16(15) ?
C4 C5 C6 C7 . . . . -177.18(9) ?
C2 C1 C6 C5 . . . . -0.41(15) ?
C2 C1 C6 C7 . . . . 177.96(9) ?
N2 N1 C7 C6 . . . . 179.99(8) ?
N2 N1 C7 C9 . . . . -0.23(14) ?
C5 C6 C7 N1 . . . . 150.01(10) ?
C1 C6 C7 N1 . . . . -28.31(13) ?
C5 C6 C7 C9 . . . . -29.77(14) ?
C1 C6 C7 C9 . . . . 151.91(10) ?
N1 N2 C8 O1 . . . . -179.35(9) ?
N1 N2 C8 N3 . . . . 0.57(13) ?

loop_
_cod_related_entry_id
_cod_related_entry_database
_cod_related_entry_code
1 ChemSpider 7857470
